data_7047763
loop_
_publ_author_name
'Buchner, Magnus R.'
'M\"uller, Matthias'
'Dankert, Fabian'
'Reuter, Kirsten'
'von H\"anisch, Carsten'

_publ_section_title
;
 The coordination behaviour and reactivity of partially silicon based
 crown ethers towards beryllium chloride.
;
_journal_issue 46
_journal_name_full 'Dalton transactions (Cambridge, England : 2003)'
_journal_page_first 16393
_journal_page_last 16397
_journal_paper_doi 10.1039/c8dt03963a
_journal_volume 47
_journal_year 2018
_chemical_formula_moiety 'Be6C24H48ClO16 + CH2Cl2'
_chemical_formula_sum 'C25 H50 Be6 Cl6 O16'
_chemical_formula_weight 873.41
_chemical_properties_physical Air-sensitive,Moisture-sensitive,Hygroscopic
_space_group_crystal_system monoclinic
_space_group_IT_number 15
_space_group_name_Hall '-C 2yc'
_space_group_name_H-M_alt 'C 1 2/c 1'
_symmetry_space_group_name_Hall '-C 2yc'
_symmetry_space_group_name_H-M 'C 1 2/c 1'
_atom_sites_solution_hydrogens geom
_audit_creation_method SHELXL-2014/7
_audit_update_record
;
2018-09-09 deposited with the CCDC.
2018-10-11 downloaded from the CCDC.
;
_cell_angle_alpha 90
_cell_angle_beta 106.72(3)
_cell_angle_gamma 90
_cell_formula_units_Z 4
_cell_length_a 19.481(4)
_cell_length_b 9.5492(19)
_cell_length_c 21.762(4)
_cell_measurement_reflns_used 9356
_cell_measurement_temperature 100(2)
_cell_measurement_theta_max 64.17
_cell_measurement_theta_min 4.21
_cell_volume 3877.2(15)
_computing_structure_refinement 'SHELXL-2014/7 (Sheldrick, 2014)'
_diffrn_ambient_temperature 100(2)
_diffrn_measured_fraction_theta_full 0.980
_diffrn_measured_fraction_theta_max 0.982
_diffrn_measurement_device_type STOE_IPDS_2
_diffrn_radiation_type MoK\a
_diffrn_radiation_wavelength 0.71073
_diffrn_reflns_av_R_equivalents 0.0808
_diffrn_reflns_av_unetI/netI 0.0567
_diffrn_reflns_Laue_measured_fraction_full 0.980
_diffrn_reflns_Laue_measured_fraction_max 0.982
_diffrn_reflns_limit_h_max 24
_diffrn_reflns_limit_h_min -24
_diffrn_reflns_limit_k_max 11
_diffrn_reflns_limit_k_min -11
_diffrn_reflns_limit_l_max 27
_diffrn_reflns_limit_l_min -19
_diffrn_reflns_number 10000
_diffrn_reflns_point_group_measured_fraction_full 0.980
_diffrn_reflns_point_group_measured_fraction_max 0.982
_diffrn_reflns_theta_full 25.242
_diffrn_reflns_theta_max 26.371
_diffrn_reflns_theta_min 3.324
_exptl_absorpt_coefficient_mu 0.509
_exptl_absorpt_correction_type none
_exptl_crystal_colour colorless
_exptl_crystal_density_diffrn 1.496
_exptl_crystal_description block
_exptl_crystal_F_000 1816
_exptl_crystal_size_max 0.11
_exptl_crystal_size_mid 0.10
_exptl_crystal_size_min 0.09
_refine_diff_density_max 0.693
_refine_diff_density_min -0.488
_refine_diff_density_rms 0.075
_refine_ls_extinction_method none
_refine_ls_goodness_of_fit_ref 1.069
_refine_ls_hydrogen_treatment constr
_refine_ls_matrix_type full
_refine_ls_number_parameters 226
_refine_ls_number_reflns 3895
_refine_ls_number_restraints 0
_refine_ls_restrained_S_all 1.069
_refine_ls_R_factor_all 0.0636
_refine_ls_R_factor_gt 0.0525
_refine_ls_shift/su_max 0.001
_refine_ls_shift/su_mean 0.000
_refine_ls_structure_factor_coef Fsqd
_refine_ls_weighting_details 'w=1/[\s^2^(Fo^2^)+(0.0669P)^2^+7.1537P] where P=(Fo^2^+2Fc^2^)/3'
_refine_ls_weighting_scheme calc
_refine_ls_wR_factor_gt 0.1403
_refine_ls_wR_factor_ref 0.1482
_reflns_Friedel_coverage 0.000
_reflns_number_gt 3201
_reflns_number_total 3895
_reflns_threshold_expression 'I > 2\s(I)'
_cod_data_source_file c8dt03963a2.cif
_cod_data_source_block 3_sq
_cod_depositor_comments 'Adding full bibliography for 7047763--7047764.cif.'
_cod_database_code 7047763
_shelx_shelxl_version_number 2014/7
_shelx_space_group_comment
;
The symmetry employed for this shelxl refinement is uniquely defined
by the following loop, which should always be used as a source of
symmetry information in preference to the above space-group names.
They are only intended as comments.
;

loop_
_space_group_symop_operation_xyz
'x, y, z'
'-x, y, -z+1/2'
'x+1/2, y+1/2, z'
'-x+1/2, y+1/2, -z+1/2'
'-x, -y, -z'
'x, -y, z-1/2'
'-x+1/2, -y+1/2, -z'
'x+1/2, -y+1/2, z-1/2'

loop_
_atom_site_label
_atom_site_type_symbol
_atom_site_fract_x
_atom_site_fract_y
_atom_site_fract_z
_atom_site_U_iso_or_equiv
_atom_site_adp_type
_atom_site_occupancy
_atom_site_site_symmetry_order
_atom_site_calc_flag
_atom_site_refinement_flags_posn
_atom_site_refinement_flags_adp
Cl1 Cl 0.64891(3) 0.55103(7) 0.40524(3) 0.03093(18) Uani 1 1 d . .
Cl2 Cl 0.62733(4) 0.76965(7) 0.65107(4) 0.03583(19) Uani 1 1 d . .
O1 O 0.66196(9) 0.5974(2) 0.54574(10) 0.0289(4) Uani 1 1 d . .
O2 O 0.63664(12) 0.0991(2) 0.49081(12) 0.0417(5) Uani 1 1 d . .
O3 O 0.58362(9) 0.46888(19) 0.61215(9) 0.0259(4) Uani 1 1 d . .
O4 O 0.57507(9) 0.39698(19) 0.49285(9) 0.0250(4) Uani 1 1 d . .
O5 O 0.56719(10) 0.1955(2) 0.57808(12) 0.0380(5) Uani 1 1 d . .
O6 O 0.46179(9) 0.34094(18) 0.53821(9) 0.0225(4) Uani 1 1 d . .
O7 O 0.72925(10) 0.5313(2) 0.65594(9) 0.0294(4) Uani 1 1 d . .
O8 O 0.67258(10) 0.3543(2) 0.72912(10) 0.0309(4) Uani 1 1 d . .
C1 C 0.76225(15) 0.5204(3) 0.72414(14) 0.0319(6) Uani 1 1 d . .
H1A H 0.7843 0.6111 0.7411 0.038 Uiso 1 1 calc R U
H1B H 0.8004 0.4485 0.7330 0.038 Uiso 1 1 calc R U
C2 C 0.59668(14) 0.3533(3) 0.71710(14) 0.0305(6) Uani 1 1 d . .
H2A H 0.5854 0.3714 0.7579 0.037 Uiso 1 1 calc R U
H2B H 0.5785 0.2587 0.7022 0.037 Uiso 1 1 calc R U
C3 C 0.55709(14) 0.4605(3) 0.66749(13) 0.0282(6) Uani 1 1 d . .
H3A H 0.5056 0.4358 0.6531 0.034 Uiso 1 1 calc R U
H3B H 0.5614 0.5538 0.6881 0.034 Uiso 1 1 calc R U
C4 C 0.55736(15) 0.2956(3) 0.44215(15) 0.0319(6) Uani 1 1 d . .
H4A H 0.5408 0.3451 0.4005 0.038 Uiso 1 1 calc R U
H4B H 0.5172 0.2370 0.4468 0.038 Uiso 1 1 calc R U
C5 C 0.77581(15) 0.5920(3) 0.62217(15) 0.0340(6) Uani 1 1 d . .
H5A H 0.8228 0.5438 0.6336 0.041 Uiso 1 1 calc R U
H5B H 0.7837 0.6928 0.6324 0.041 Uiso 1 1 calc R U
C6 C 0.70632(15) 0.4809(3) 0.75677(14) 0.0311(6) Uani 1 1 d . .
H6A H 0.7291 0.4677 0.8033 0.037 Uiso 1 1 calc R U
H6B H 0.6702 0.5565 0.7511 0.037 Uiso 1 1 calc R U
C7 C 0.67675(14) 0.1505(3) 0.55166(16) 0.0358(7) Uani 1 1 d . .
H7A H 0.6865 0.2515 0.5483 0.043 Uiso 1 1 calc R U
H7B H 0.7233 0.1010 0.5658 0.043 Uiso 1 1 calc R U
C8 C 0.63658(15) 0.1293(3) 0.60034(17) 0.0367(7) Uani 1 1 d . .
H8A H 0.6306 0.0279 0.6068 0.044 Uiso 1 1 calc R U
H8B H 0.6639 0.1704 0.6419 0.044 Uiso 1 1 calc R U
C9 C 0.73702(15) 0.5714(4) 0.55283(15) 0.0379(7) Uani 1 1 d . .
H9A H 0.7551 0.6375 0.5261 0.045 Uiso 1 1 calc R U
H9B H 0.7440 0.4747 0.5394 0.045 Uiso 1 1 calc R U
C10 C 0.50516(15) 0.1176(3) 0.57664(17) 0.0380(7) Uani 1 1 d . .
H10A H 0.5049 0.0943 0.6209 0.046 Uiso 1 1 calc R U
H10B H 0.5047 0.0290 0.5529 0.046 Uiso 1 1 calc R U
C11 C 0.61959(18) 0.2016(3) 0.44141(16) 0.0392(7) Uani 1 1 d . .
H11A H 0.6083 0.1534 0.3994 0.047 Uiso 1 1 calc R U
H11B H 0.6624 0.2607 0.4453 0.047 Uiso 1 1 calc R U
C12 C 0.44232(18) 0.2004(3) 0.5453(3) 0.0625(13) Uani 1 1 d . .
H12A H 0.4185 0.1601 0.5025 0.075 Uiso 1 1 calc R U
H12B H 0.4080 0.1975 0.5711 0.075 Uiso 1 1 calc R U
Be1 Be 0.60422(17) 0.5501(4) 0.47971(16) 0.0237(6) Uani 1 1 d . .
Be2 Be 0.54698(17) 0.3649(3) 0.55343(18) 0.0247(7) Uani 1 1 d . .
Be3 Be 0.64393(19) 0.5840(4) 0.61321(18) 0.0300(7) Uani 1 1 d . .

loop_
_atom_site_aniso_label
_atom_site_aniso_U_11
_atom_site_aniso_U_22
_atom_site_aniso_U_33
_atom_site_aniso_U_23
_atom_site_aniso_U_13
_atom_site_aniso_U_12
Cl1 0.0334(3) 0.0295(3) 0.0372(4) 0.0000(3) 0.0218(3) 0.0001(3)
Cl2 0.0406(4) 0.0221(3) 0.0405(4) 0.0024(3) 0.0048(3) -0.0042(3)
O1 0.0255(9) 0.0286(10) 0.0316(10) 0.0054(9) 0.0067(7) -0.0049(8)
O2 0.0466(12) 0.0270(11) 0.0486(13) 0.0013(10) 0.0089(10) 0.0029(9)
O3 0.0258(9) 0.0234(9) 0.0289(9) 0.0046(8) 0.0085(7) -0.0033(7)
O4 0.0258(8) 0.0175(9) 0.0342(10) 0.0006(8) 0.0123(7) -0.0007(7)
O5 0.0267(10) 0.0226(9) 0.0699(16) 0.0166(10) 0.0222(10) 0.0054(8)
O6 0.0250(8) 0.0156(8) 0.0291(9) 0.0000(7) 0.0113(7) -0.0016(7)
O7 0.0280(9) 0.0308(10) 0.0273(10) 0.0069(9) 0.0043(7) -0.0053(8)
O8 0.0326(10) 0.0235(9) 0.0345(10) 0.0042(9) 0.0063(8) -0.0025(8)
C1 0.0311(13) 0.0334(15) 0.0276(13) 0.0024(12) 0.0026(11) -0.0036(11)
C2 0.0317(13) 0.0294(14) 0.0302(14) 0.0051(12) 0.0083(11) -0.0051(11)
C3 0.0294(13) 0.0276(14) 0.0282(13) 0.0031(11) 0.0093(11) -0.0028(10)
C4 0.0324(13) 0.0232(13) 0.0411(16) -0.0021(13) 0.0121(12) -0.0024(11)
C5 0.0300(13) 0.0371(16) 0.0348(15) 0.0069(13) 0.0091(11) -0.0051(12)
C6 0.0372(14) 0.0274(14) 0.0272(13) 0.0006(12) 0.0065(11) -0.0053(11)
C7 0.0258(13) 0.0332(15) 0.0467(17) -0.0004(14) 0.0079(12) 0.0051(11)
C8 0.0316(14) 0.0286(14) 0.0536(19) 0.0151(14) 0.0181(13) 0.0102(11)
C9 0.0299(14) 0.0470(18) 0.0367(16) 0.0080(14) 0.0097(12) -0.0039(13)
C10 0.0350(15) 0.0236(14) 0.0504(18) 0.0099(14) 0.0043(13) -0.0080(11)
C11 0.0484(17) 0.0277(15) 0.0421(17) -0.0006(14) 0.0140(14) 0.0093(13)
C12 0.0339(16) 0.0170(14) 0.142(4) 0.013(2) 0.035(2) 0.0016(12)
Be1 0.0263(15) 0.0213(15) 0.0262(16) 0.0024(13) 0.0116(12) 0.0009(12)
Be2 0.0255(15) 0.0171(15) 0.0341(17) 0.0037(14) 0.0126(13) 0.0007(12)
Be3 0.0289(16) 0.0252(17) 0.0331(18) 0.0064(15) 0.0045(14) -0.0052(14)

loop_
_atom_type_symbol
_atom_type_description
_atom_type_scat_dispersion_real
_atom_type_scat_dispersion_imag
_atom_type_scat_source
C C 0.0033 0.0016 'International Tables Vol C Tables 4.2.6.8 and 6.1.1.4'
H H 0.0000 0.0000 'International Tables Vol C Tables 4.2.6.8 and 6.1.1.4'
Be Be 0.0005 0.0002 'International Tables Vol C Tables 4.2.6.8 and 6.1.1.4'
O O 0.0106 0.0060 'International Tables Vol C Tables 4.2.6.8 and 6.1.1.4'
Cl Cl 0.1484 0.1585 'International Tables Vol C Tables 4.2.6.8 and 6.1.1.4'

loop_
_geom_angle_atom_site_label_1
_geom_angle_atom_site_label_2
_geom_angle_atom_site_label_3
_geom_angle
_geom_angle_site_symmetry_1
_geom_angle_site_symmetry_3
C9 O1 Be3 111.6(2) . .
C9 O1 Be1 118.1(2) . .
Be3 O1 Be1 120.7(2) . .
C7 O2 C11 114.5(2) . .
C3 O3 Be3 117.5(2) . .
C3 O3 Be2 116.4(2) . .
Be3 O3 Be2 126.0(2) . .
C4 O4 Be2 116.3(2) . .
C4 O4 Be1 119.4(2) . .
Be2 O4 Be1 122.6(2) . .
C10 O5 C8 119.3(2) . .
C10 O5 Be2 111.8(2) . .
C8 O5 Be2 128.8(2) . .
C12 O6 Be2 113.9(2) . .
C12 O6 Be1 114.7(2) . 5_666
Be2 O6 Be1 131.3(2) . 5_666
C1 O7 C5 113.2(2) . .
C1 O7 Be3 130.5(2) . .
C5 O7 Be3 104.9(2) . .
C6 O8 C2 114.3(2) . .
O7 C1 C6 109.5(2) . .
O7 C1 H1A 109.8 . .
C6 C1 H1A 109.8 . .
O7 C1 H1B 109.8 . .
C6 C1 H1B 109.8 . .
H1A C1 H1B 108.2 . .
O8 C2 C3 114.3(2) . .
O8 C2 H2A 108.7 . .
C3 C2 H2A 108.7 . .
O8 C2 H2B 108.7 . .
C3 C2 H2B 108.7 . .
H2A C2 H2B 107.6 . .
O3 C3 C2 113.5(2) . .
O3 C3 H3A 108.9 . .
C2 C3 H3A 108.9 . .
O3 C3 H3B 108.9 . .
C2 C3 H3B 108.9 . .
H3A C3 H3B 107.7 . .
O4 C4 C11 113.1(2) . .
O4 C4 H4A 109.0 . .
C11 C4 H4A 109.0 . .
O4 C4 H4B 109.0 . .
C11 C4 H4B 109.0 . .
H4A C4 H4B 107.8 . .
O7 C5 C9 104.6(2) . .
O7 C5 H5A 110.8 . .
C9 C5 H5A 110.8 . .
O7 C5 H5B 110.8 . .
C9 C5 H5B 110.8 . .
H5A C5 H5B 108.9 . .
O8 C6 C1 108.8(2) . .
O8 C6 H6A 109.9 . .
C1 C6 H6A 109.9 . .
O8 C6 H6B 109.9 . .
C1 C6 H6B 109.9 . .
H6A C6 H6B 108.3 . .
O2 C7 C8 110.7(3) . .
O2 C7 H7A 109.5 . .
C8 C7 H7A 109.5 . .
O2 C7 H7B 109.5 . .
C8 C7 H7B 109.5 . .
H7A C7 H7B 108.1 . .
O5 C8 C7 109.4(2) . .
O5 C8 H8A 109.8 . .
C7 C8 H8A 109.8 . .
O5 C8 H8B 109.8 . .
C7 C8 H8B 109.8 . .
H8A C8 H8B 108.2 . .
O1 C9 C5 106.7(2) . .
O1 C9 H9A 110.4 . .
C5 C9 H9A 110.4 . .
O1 C9 H9B 110.4 . .
C5 C9 H9B 110.4 . .
H9A C9 H9B 108.6 . .
O5 C10 C12 108.9(2) . .
O5 C10 H10A 109.9 . .
C12 C10 H10A 109.9 . .
O5 C10 H10B 109.9 . .
C12 C10 H10B 109.9 . .
H10A C10 H10B 108.3 . .
O2 C11 C4 114.5(3) . .
O2 C11 H11A 108.6 . .
C4 C11 H11A 108.6 . .
O2 C11 H11B 108.6 . .
C4 C11 H11B 108.6 . .
H11A C11 H11B 107.6 . .
O6 C12 C10 110.6(3) . .
O6 C12 H12A 109.5 . .
C10 C12 H12A 109.5 . .
O6 C12 H12B 109.5 . .
C10 C12 H12B 109.5 . .
H12A C12 H12B 108.1 . .
O6 Be1 O1 109.7(2) 5_666 .
O6 Be1 O4 109.2(2) 5_666 .
O1 Be1 O4 106.5(2) . .
O6 Be1 Cl1 107.25(18) 5_666 .
O1 Be1 Cl1 110.93(18) . .
O4 Be1 Cl1 113.16(19) . .
O4 Be2 O6 115.8(2) . .
O4 Be2 O3 111.0(2) . .
O6 Be2 O3 116.4(2) . .
O4 Be2 O5 109.7(2) . .
O6 Be2 O5 93.46(19) . .
O3 Be2 O5 108.9(2) . .
O3 Be3 O1 113.1(2) . .
O3 Be3 O7 113.3(2) . .
O1 Be3 O7 94.9(2) . .
O3 Be3 Cl2 113.9(2) . .
O1 Be3 Cl2 113.9(2) . .
O7 Be3 Cl2 106.1(2) . .

loop_
_geom_bond_atom_site_label_1
_geom_bond_atom_site_label_2
_geom_bond_distance
_geom_bond_site_symmetry_2
Cl1 Be1 2.049(3) .
Cl2 Be3 2.020(4) .
O1 C9 1.447(3) .
O1 Be3 1.610(4) .
O1 Be1 1.614(4) .
O2 C7 1.417(4) .
O2 C11 1.421(4) .
O3 C3 1.443(3) .
O3 Be3 1.604(4) .
O3 Be2 1.613(4) .
O4 C4 1.433(3) .
O4 Be2 1.596(4) .
O4 Be1 1.623(4) .
O5 C10 1.411(3) .
O5 C8 1.444(3) .
O5 Be2 1.715(4) .
O6 C12 1.415(3) .
O6 Be2 1.613(4) .
O6 Be1 1.613(4) 5_666
O7 C1 1.441(3) .
O7 C5 1.443(3) .
O7 Be3 1.730(4) .
O8 C6 1.424(3) .
O8 C2 1.426(3) .
C1 C6 1.509(4) .
C1 H1A 0.9900 .
C1 H1B 0.9900 .
C2 C3 1.526(4) .
C2 H2A 0.9900 .
C2 H2B 0.9900 .
C3 H3A 0.9900 .
C3 H3B 0.9900 .
C4 C11 1.512(4) .
C4 H4A 0.9900 .
C4 H4B 0.9900 .
C5 C9 1.494(4) .
C5 H5A 0.9900 .
C5 H5B 0.9900 .
C6 H6A 0.9900 .
C6 H6B 0.9900 .
C7 C8 1.501(4) .
C7 H7A 0.9900 .
C7 H7B 0.9900 .
C8 H8A 0.9900 .
C8 H8B 0.9900 .
C9 H9A 0.9900 .
C9 H9B 0.9900 .
C10 C12 1.452(4) .
C10 H10A 0.9900 .
C10 H10B 0.9900 .
C11 H11A 0.9900 .
C11 H11B 0.9900 .
C12 H12A 0.9900 .
C12 H12B 0.9900 .
Be1 O6 1.613(4) 5_666

loop_
_geom_hbond_atom_site_label_D
_geom_hbond_atom_site_label_H
_geom_hbond_atom_site_label_A
_geom_hbond_distance_DH
_geom_hbond_distance_HA
_geom_hbond_distance_DA
_geom_hbond_angle_DHA
_geom_hbond_site_symmetry_A
C1 H1A O8 0.99 2.49 3.474(4) 172.0 4_656
C3 H3A Cl1 0.99 2.91 3.869(3) 162.5 5_666
C3 H3A O6 0.99 2.56 3.108(3) 114.5 .
C3 H3B Cl2 0.99 2.67 3.316(3) 122.9 .
C6 H6B Cl2 0.99 2.92 3.637(3) 130.0 .
C7 H7A O4 0.99 2.57 3.105(3) 114.1 .
C7 H7B Cl1 0.99 2.79 3.779(3) 174.8 7_656
C8 H8A Cl2 0.99 2.65 3.627(3) 167.4 1_545
C8 H8B O8 0.99 2.56 3.440(4) 148.7 .
C11 H11B Cl1 0.99 2.90 3.512(3) 121.2 .
C12 H12B Cl1 0.99 2.75 3.325(4) 117.1 5_666
